data_2003191
loop_
_publ_author_name
'Brunet, Nathalie'
'Legzdins, Peter'
'Trotter, James'
'Yee, Vivien C.'

_publ_section_title
;
 (\h5-Cyclopentadienyl)[2-(1,1-diphenylethyl-C^2^)phenyl-C^1^]oxo
 (trimethylsilylmethylthio)tungsten, [WO(C~4~H~11~SSi)(C~5~H~5~)(C~20~H~16~)]
;
_journal_coeditor_code BK1047
_journal_issue 2
_journal_name_full
;
 Acta Crystallographica, Section C: Crystal Structure Communications
;
_journal_page_first 193
_journal_page_last 195
_journal_paper_doi 10.1107/S0108270194007079
_journal_volume 51
_journal_year 1995
_chemical_formula_moiety 'C29 H32 O S Si W'
_chemical_formula_structural
;
(C5 H5) W O (S C H2 Si (C H3)3) (C H2 C (C6 H5)2 C6 H4)
;
_chemical_formula_sum 'C29 H32 O S Si W'
_chemical_formula_weight 640.57
_chemical_name_systematic
;
(\h^5^-Cyclopentadienyl)[\h^2^-diphenyl(o-phenylene)methyl]
oxo(trimethylsilylmethylthio)tungsten(VI)
;
_space_group_crystal_system triclinic
_space_group_IT_number 2
_space_group_name_Hall '-P 1'
_space_group_name_H-M_alt 'P -1'
_atom_type_scat_source IntTabIV
_cell_angle_alpha 72.18(1)
_cell_angle_beta 79.37(1)
_cell_angle_gamma 76.90(3)
_cell_formula_units_Z 2
_cell_length_a 9.415(2)
_cell_length_b 11.539(3)
_cell_length_c 13.388(2)
_cell_measurement_reflns_used 25
_cell_measurement_temperature 294
_cell_measurement_theta_max 23.1
_cell_measurement_theta_min 21.9
_cell_volume 1338.2(5)
_computing_cell_refinement 'CAD-4 Software (Enraf-Nonius, 1989)'
_computing_data_collection 'CAD-4 Software (Enraf-Nonius, 1989)'
_computing_data_reduction 'local program'
_computing_molecular_graphics 'ORTEPII (Johnson, 1976)'
_computing_structure_refinement 'ORFLS (Busing, Martin & Levy, 1962)'
_diffrn_ambient_temperature 294
_diffrn_measurement_device 'Enraf-Nonius CAD4-F'
_diffrn_measurement_method \w/2\q
_diffrn_radiation_monochromator graphite
_diffrn_radiation_source 'x-ray tube'
_diffrn_radiation_type 'Molybdenum K\a~1~'
_diffrn_radiation_wavelength 0.70930
_diffrn_reflns_limit_h_max 12
_diffrn_reflns_limit_h_min -12
_diffrn_reflns_limit_k_max 14
_diffrn_reflns_limit_k_min -14
_diffrn_reflns_limit_l_max 0
_diffrn_reflns_limit_l_min -17
_diffrn_reflns_number 6097
_diffrn_reflns_theta_max 27.5
_diffrn_standards_decay_% '6.0 decay'
_diffrn_standards_interval_count 150
_diffrn_standards_number 3
_exptl_absorpt_coefficient_mu 4.57
_exptl_absorpt_correction_T_max 0.70
_exptl_absorpt_correction_T_min 0.32
_exptl_absorpt_correction_type 'analytical (de Meulenaer & Tompa, 1965)'
_exptl_crystal_colour orange
_exptl_crystal_density_diffrn 1.60
_exptl_crystal_description plate
_exptl_crystal_F_000 636
_exptl_crystal_size_max 0.51
_exptl_crystal_size_mid 0.20
_exptl_crystal_size_min 0.08
_refine_diff_density_max 1.9
_refine_diff_density_min -1.1
_refine_ls_extinction_method none
_refine_ls_goodness_of_fit_obs 1.25
_refine_ls_hydrogen_treatment noref
_refine_ls_matrix_type full
_refine_ls_number_constraints 0
_refine_ls_number_parameters 298
_refine_ls_number_reflns 5059
_refine_ls_number_restraints 0
_refine_ls_R_factor_all .040
_refine_ls_R_factor_obs .027
_refine_ls_shift/esd_max .05
_refine_ls_shift/esd_mean .002
_refine_ls_structure_factor_coef F
_refine_ls_weighting_details 'w = 1/\s^2^(F)'
_refine_ls_weighting_scheme calc
_refine_ls_wR_factor_all .032
_refine_ls_wR_factor_obs .032
_refine_special_details
;
sfls: F    calc weight    full matrix
;
_reflns_number_observed 5059
_reflns_number_total 6097
_reflns_observed_criterion I>3\s(I)
_cod_data_source_file bk1047.cif
_cod_data_source_block yee1
_cod_depositor_comments
;
 Adding additional information from the original data file.

 Antanas Vaitkus,
 2017-01-26

 Adding the _atom_site_type_symbol data item.

 Antanas Vaitkus,
 2017-01-26

 Marking atom 'Cp' as a dummy atom.

 Antanas Vaitkus,
 2017-01-26

The following automatic conversions were performed:

'_refine_ls_weighting_scheme' value '1/\s^2^(F)' was changed to
'calc'. New tag '_refine_ls_weighting_details' was created. The value
of the new tag was set to 'w = 1/\s^2^(F)'.

Automatic conversion script
Id: cif_fix_values 3143 2015-03-26 13:38:13Z robertas 
;
_cod_database_code 2003191

loop_
_symmetry_equiv_pos_as_xyz
x,y,z
-x,-y,-z

loop_
_atom_site_label
_atom_site_type_symbol
_atom_site_fract_x
_atom_site_fract_y
_atom_site_fract_z
_atom_site_U_iso_or_equiv
_atom_site_calc_flag
W W .28980(2) .01377(1) .16476(1) .032 ?
S S .19993(12) .20583(9) .21432(8) .042 ?
Si Si .20743(15) .47831(11) .12039(11) .050 ?
O O .4570(3) .0530(3) .1107(2) .045 ?
C1 C .1403(7) -.1153(5) .1307(5) .067 ?
C2 C .0393(5) -.0165(7) .1532(4) .067 ?
C3 C .0722(7) .0899(5) .0775(5) .071 ?
C4 C .1884(7) .0564(7) .0070(4) .075 ?
C5 C .2342(6) -.0686(6) .0403(4) .064 ?
C6 C .2465(6) .3228(4) .0932(4) .053 ?
C7 C .3057(7) .4703(6) .2294(5) .076 ?
C8 C .0065(7) .5250(6) .1557(6) .083 ?
C9 C .2730(9) .5906(6) -.0028(6) .090 ?
C10 C .2471(4) -.0290(3) .3399(3) .035 ?
C11 C .2475(4) -.1659(3) .4040(3) .034 ?
C12 C .3684(4) -.2360(4) .3414(3) .036 ?
C13 C .3983(4) -.1753(4) .2341(3) .036 ?
C14 C .5104(5) -.2353(4) .1725(3) .046 ?
C15 C .5905(5) -.3505(5) .2150(4) .053 ?
C16 C .5602(5) -.4096(4) .3213(4) .052 ?
C17 C .4500(5) -.3528(4) .3836(3) .046 ?
C18 C .0982(4) -.2034(4) .4099(3) .039 ?
C19 C -.0333(5) -.1217(4) .4254(4) .051 ?
C20 C -.1674(5) -.1513(6) .4293(5) .067 ?
C21 C -.1759(6) -.2662(7) .4203(6) .082 ?
C22 C -.0498(6) -.3474(6) .4073(6) .076 ?
C23 C .0874(5) -.3176(4) .4031(4) .053 ?
C24 C .2848(4) -.1837(4) .5160(3) .037 ?
C25 C .4203(5) -.1622(4) .5268(3) .047 ?
C26 C .4572(6) -.1738(5) .6249(4) .060 ?
C27 C .3600(6) -.2063(6) .7148(4) .065 ?
C28 C .2266(6) -.2288(5) .7062(3) .060 ?
C29 C .1890(5) -.2196(4) .6071(3) .048 ?
Cp . .1349 -.0108 .0817 .07 dum
H1 H .145 -.202 .170 .080 ?
H2 H -.040 -.021 .211 .081 ?
H3 H .022 .174 .075 .085 ?
H4 H .231 .112 -.056 .089 ?
H5 H .317 -.117 .007 .076 ?
H6a H .351 .302 .068 .066 ?
H6b H .188 .325 .039 .066 ?
H7a H .285 .551 .243 .094 ?
H7b H .273 .408 .293 .094 ?
H7c H .412 .447 .210 .094 ?
H8a H -.013 .606 .170 .104 ?
H8b H -.045 .530 .097 .104 ?
H8c H -.028 .464 .219 .104 ?
H9a H .254 .673 .008 .112 ?
H9b H .379 .565 -.021 .112 ?
H9c H .221 .593 -.060 .112 ?
H10a H .322 .000 .363 .043 ?
H10b H .150 .018 .358 .043 ?
H14 H .532 -.195 .098 .056 ?
H15 H .668 -.390 .171 .063 ?
H16 H .616 -.491 .352 .063 ?
H17 H .429 -.395 .458 .055 ?
H19 H -.029 -.042 .434 .062 ?
H20 H -.257 -.092 .438 .081 ?
H21 H -.271 -.288 .423 .098 ?
H22 H -.055 -.428 .401 .092 ?
H23 H .176 -.378 .395 .064 ?
H25 H .490 -.139 .464 .056 ?
H26 H .552 -.159 .631 .072 ?
H27 H .386 -.213 .784 .078 ?
H28 H .158 -.251 .769 .072 ?
H29 H .096 -.238 .602 .057 ?

loop_
_geom_angle_atom_site_label_1
_geom_angle_atom_site_label_2
_geom_angle_atom_site_label_3
_geom_angle
_geom_angle_publ_flag
S W O 92.70(10) yes
S W C10 70.90(10) yes
S W C13 138.70(10) yes
S W Cp 108.60(10) yes
O W C10 115.00(10) yes
O W C13 89.70(10) yes
O W Cp 125.60(10) yes
C10 W C13 70.80(10) yes
C10 W Cp 119.20(10) yes
C13 W Cp 103.20(10) yes
W S C6 102.9(2) yes
C6 Si C7 109.7(3) yes
C6 Si C8 109.7(3) yes
C6 Si C9 107.2(3) yes
C7 Si C8 109.9(3) yes
C7 Si C9 110.3(3) yes
C8 Si C9 110.0(3) yes
C2 C1 C5 107.8(5) no
C1 C2 C3 107.3(5) no
C2 C3 C4 108.5(5) no
C3 C4 C5 108.4(5) no
C1 C5 C4 107.9(5) no
S C6 Si 109.4(2) yes
W C10 C11 117.9(2) yes
C10 C11 C12 103.0(3) no
C10 C11 C18 111.5(3) no
C10 C11 C24 108.6(3) no
C12 C11 C18 111.2(3) no
C12 C11 C24 111.7(3) no
C18 C11 C24 110.7(3) no
C11 C12 C13 115.6(3) no
C11 C12 C17 124.8(3) no
C13 C12 C17 119.6(4) no
W C13 C12 121.9(3) yes
W C13 C14 119.7(3) yes
C12 C13 C14 118.1(4) no
C13 C14 C15 121.9(4) no
C14 C15 C16 119.5(4) no
C15 C16 C17 119.8(4) no
C12 C17 C16 121.2(4) no
C11 C18 C19 120.4(4) no
C11 C18 C23 122.4(4) no
C19 C18 C23 117.2(4) no
C18 C19 C20 121.8(4) no
C19 C20 C21 120.1(5) no
C20 C21 C22 118.9(5) no
C21 C22 C23 121.3(5) no
C18 C23 C22 120.7(5) no
C11 C24 C25 118.9(3) no
C11 C24 C29 123.0(3) no
C25 C24 C29 118.1(4) no
C24 C25 C26 121.1(4) no
C25 C26 C27 120.6(4) no
C26 C27 C28 119.4(4) no
C27 C28 C29 120.6(4) no
C24 C29 C28 120.3(4) no

loop_
_geom_bond_atom_site_label_1
_geom_bond_atom_site_label_2
_geom_bond_distance
_geom_bond_publ_flag
W S 2.4310(10) yes
W O 1.706(3) yes
W C10 2.222(3) yes
W C13 2.183(4) yes
W C1 2.452(6) no
W C2 2.500(5) no
W C3 2.403(7) no
W C4 2.347(6) no
W C5 2.339(6) no
W Cp 2.103(3) yes
S C6 1.819(5) yes
Si C6 1.881(5) yes
Si C7 1.836(6) yes
Si C8 1.859(6) yes
Si C9 1.860(7) yes
C1 C2 1.381(8) no
C1 C5 1.400(8) no
C2 C3 1.388(9) no
C3 C4 1.374(9) no
C4 C5 1.364(9) no
C10 C11 1.549(5) no
C11 C12 1.516(5) no
C11 C18 1.544(5) no
C11 C24 1.545(5) no
C12 C13 1.399(5) no
C12 C17 1.397(6) no
C13 C14 1.404(5) no
C14 C15 1.379(6) no
C15 C16 1.384(7) no
C16 C17 1.382(6) no
C18 C19 1.400(6) no
C18 C23 1.376(6) no
C19 C20 1.369(6) no
C20 C21 1.389(9) no
C21 C22 1.355(9) no
C22 C23 1.397(7) no
C24 C25 1.394(5) no
C24 C29 1.388(6) no
C25 C26 1.380(6) no
C26 C27 1.378(8) no
C27 C28 1.370(8) no
C28 C29 1.402(6) no
